data_4103646
loop_
_publ_author_name
'K. Cory MacLeod'
'Julia L. Conway'
'Brian O. Patrick'
'Kevin M. Smith'

_publ_section_title
;
 Exploring Chromium(III)-Alkyl Bond Homolysis with CpCr[(ArNCMe)2CH](R)
 Complexes
;
_journal_name_full 'Journal of the American Chemical Society'
_journal_page_first 17325
_journal_page_last 17334
_journal_paper_doi 10.1021/ja1083392
_journal_volume 132
_journal_year 2010
_chemical_formula_sum 'C34 H39 Cr N2'
_chemical_formula_weight 527.67
_chemical_name_systematic
;
 ?
;
_space_group_IT_number 14
_symmetry_cell_setting monoclinic
_symmetry_space_group_name_Hall '-P 2yn'
_symmetry_space_group_name_H-M 'P 1 21/n 1'
_atom_sites_solution_hydrogens geom
_atom_sites_solution_primary direct
_atom_sites_solution_secondary difmap
_audit_creation_method SHELXL-97
_cell_angle_alpha 90.00
_cell_angle_beta 101.161(2)
_cell_angle_gamma 90.00
_cell_formula_units_Z 4
_cell_length_a 11.1582(4)
_cell_length_b 16.9822(7)
_cell_length_c 15.2142(6)
_cell_measurement_reflns_used 6970
_cell_measurement_temperature 173(2)
_cell_measurement_theta_max 25.407
_cell_measurement_theta_min 2.398
_cell_volume 2828.43(19)
_computing_structure_refinement 'SHELXL-97 (Sheldrick, 1997)'
_diffrn_ambient_temperature 173(2)
_diffrn_measured_fraction_theta_full 0.995
_diffrn_measured_fraction_theta_max 0.995
_diffrn_measurement_device_type 'Bruker X8 APEX II'
_diffrn_measurement_method 'area detector'
_diffrn_radiation_monochromator graphite
_diffrn_radiation_source 'fine-focus sealed tube'
_diffrn_radiation_type MoK\a
_diffrn_radiation_wavelength 0.71073
_diffrn_reflns_av_R_equivalents 0.0552
_diffrn_reflns_av_sigmaI/netI 0.0656
_diffrn_reflns_limit_h_max 13
_diffrn_reflns_limit_h_min -13
_diffrn_reflns_limit_k_max 20
_diffrn_reflns_limit_k_min -20
_diffrn_reflns_limit_l_max 17
_diffrn_reflns_limit_l_min -18
_diffrn_reflns_number 18196
_diffrn_reflns_theta_full 25.43
_diffrn_reflns_theta_max 25.43
_diffrn_reflns_theta_min 1.82
_exptl_absorpt_coefficient_mu 0.429
_exptl_absorpt_correction_T_max 0.950
_exptl_absorpt_correction_T_min 0.800
_exptl_absorpt_correction_type multi-scan
_exptl_crystal_colour black
_exptl_crystal_density_diffrn 1.239
_exptl_crystal_density_method 'not measured'
_exptl_crystal_description irregular
_exptl_crystal_F_000 1124
_exptl_crystal_size_max 0.15
_exptl_crystal_size_mid 0.15
_exptl_crystal_size_min 0.12
_refine_diff_density_max 0.810
_refine_diff_density_min -0.501
_refine_diff_density_rms 0.079
_refine_ls_extinction_method none
_refine_ls_goodness_of_fit_ref 1.084
_refine_ls_hydrogen_treatment constr
_refine_ls_matrix_type full
_refine_ls_number_parameters 338
_refine_ls_number_reflns 5199
_refine_ls_number_restraints 0
_refine_ls_restrained_S_all 1.084
_refine_ls_R_factor_all 0.1050
_refine_ls_R_factor_gt 0.0646
_refine_ls_shift/su_max 0.002
_refine_ls_shift/su_mean 0.000
_refine_ls_structure_factor_coef Fsqd
_refine_ls_weighting_details 'calc w=1/[\s^2^(Fo^2^)+(0.0467P)^2^+8.4881P] where P=(Fo^2^+2Fc^2^)/3'
_refine_ls_weighting_scheme calc
_refine_ls_wR_factor_gt 0.1467
_refine_ls_wR_factor_ref 0.1665
_reflns_number_gt 3563
_reflns_number_total 5199
_reflns_threshold_expression >2sigma(I)
_cod_data_source_file ja1083392_si_002_19.cif
_cod_data_source_block 11_Xyl_CH2C6H4Me
_cod_original_sg_symbol_H-M 'P 21/n'
_cod_database_code 4103646

loop_
_symmetry_equiv_pos_as_xyz
'x, y, z'
'-x+1/2, y+1/2, -z+1/2'
'-x, -y, -z'
'x-1/2, -y-1/2, z-1/2'

loop_
_atom_site_label
_atom_site_type_symbol
_atom_site_fract_x
_atom_site_fract_y
_atom_site_fract_z
_atom_site_U_iso_or_equiv
_atom_site_adp_type
_atom_site_occupancy
_atom_site_symmetry_multiplicity
_atom_site_calc_flag
_atom_site_refinement_flags
C1 C 0.7334(5) 0.0712(3) 0.6192(3) 0.0336(11) Uani 1 1 d .
H1A H 0.7747 0.1158 0.6532 0.050 Uiso 1 1 calc R
H1B H 0.7678 0.0218 0.6463 0.050 Uiso 1 1 calc R
H1C H 0.6459 0.0732 0.6202 0.050 Uiso 1 1 calc R
C2 C 0.7516(4) 0.0756(3) 0.5234(3) 0.0238(9) Uani 1 1 d .
C3 C 0.7981(4) 0.0088(2) 0.4884(3) 0.0245(9) Uani 1 1 d .
H3 H 0.8389 -0.0280 0.5308 0.029 Uiso 1 1 calc R
C4 C 0.7917(4) -0.0101(2) 0.3988(3) 0.0224(9) Uani 1 1 d .
C5 C 0.8064(5) -0.0956(3) 0.3777(3) 0.0352(12) Uani 1 1 d .
H5A H 0.7279 -0.1167 0.3464 0.053 Uiso 1 1 calc R
H5B H 0.8335 -0.1249 0.4335 0.053 Uiso 1 1 calc R
H5C H 0.8672 -0.1010 0.3395 0.053 Uiso 1 1 calc R
C6 C 0.6467(4) 0.1976(2) 0.5121(3) 0.0227(9) Uani 1 1 d .
C7 C 0.7000(4) 0.2637(3) 0.5573(3) 0.0258(10) Uani 1 1 d .
C8 C 0.6251(4) 0.3205(3) 0.5851(3) 0.0314(11) Uani 1 1 d .
H8 H 0.6604 0.3668 0.6142 0.038 Uiso 1 1 calc R
C9 C 0.5014(5) 0.3102(3) 0.5711(3) 0.0394(12) Uani 1 1 d .
H9 H 0.4517 0.3494 0.5906 0.047 Uiso 1 1 calc R
C10 C 0.4484(4) 0.2438(3) 0.5291(3) 0.0367(12) Uani 1 1 d .
H10 H 0.3624 0.2373 0.5205 0.044 Uiso 1 1 calc R
C11 C 0.5188(4) 0.1861(3) 0.4990(3) 0.0295(10) Uani 1 1 d .
C12 C 0.8348(4) 0.2759(3) 0.5723(3) 0.0321(11) Uani 1 1 d .
H12A H 0.8561 0.3251 0.6052 0.048 Uiso 1 1 calc R
H12B H 0.8607 0.2787 0.5144 0.048 Uiso 1 1 calc R
H12C H 0.8762 0.2318 0.6071 0.048 Uiso 1 1 calc R
C13 C 0.4593(4) 0.1147(3) 0.4536(4) 0.0419(13) Uani 1 1 d .
H13A H 0.5217 0.0801 0.4369 0.063 Uiso 1 1 calc R
H13B H 0.4010 0.1302 0.3996 0.063 Uiso 1 1 calc R
H13C H 0.4162 0.0865 0.4944 0.063 Uiso 1 1 calc R
C14 C 0.7431(4) 0.0134(2) 0.2417(3) 0.0211(9) Uani 1 1 d .
C15 C 0.8370(4) 0.0066(2) 0.1939(3) 0.0261(10) Uani 1 1 d .
C16 C 0.8081(5) -0.0168(3) 0.1051(3) 0.0337(11) Uani 1 1 d .
H16 H 0.8711 -0.0207 0.0712 0.040 Uiso 1 1 calc R
C17 C 0.6898(5) -0.0346(3) 0.0651(3) 0.0366(12) Uani 1 1 d .
H17 H 0.6714 -0.0504 0.0041 0.044 Uiso 1 1 calc R
C18 C 0.5992(5) -0.0295(3) 0.1131(3) 0.0358(12) Uani 1 1 d .
H18 H 0.5178 -0.0420 0.0852 0.043 Uiso 1 1 calc R
C19 C 0.6236(4) -0.0062(3) 0.2022(3) 0.0285(10) Uani 1 1 d .
C20 C 0.9676(4) 0.0225(3) 0.2364(3) 0.0370(12) Uani 1 1 d .
H20A H 1.0204 0.0100 0.1938 0.056 Uiso 1 1 calc R
H20B H 0.9907 -0.0103 0.2900 0.056 Uiso 1 1 calc R
H20C H 0.9772 0.0782 0.2532 0.056 Uiso 1 1 calc R
C21 C 0.5219(4) -0.0025(3) 0.2540(3) 0.0431(13) Uani 1 1 d .
H21A H 0.5001 0.0527 0.2616 0.065 Uiso 1 1 calc R
H21B H 0.5488 -0.0268 0.3129 0.065 Uiso 1 1 calc R
H21C H 0.4506 -0.0308 0.2212 0.065 Uiso 1 1 calc R
C22 C 0.7930(5) 0.2796(3) 0.3022(3) 0.0388(12) Uani 1 1 d .
H22 H 0.8633 0.3103 0.3251 0.047 Uiso 1 1 calc R
C23 C 0.6826(5) 0.2803(3) 0.3313(3) 0.0348(12) Uani 1 1 d .
H23 H 0.6640 0.3124 0.3780 0.042 Uiso 1 1 calc R
C24 C 0.6043(5) 0.2271(3) 0.2818(3) 0.0392(12) Uani 1 1 d .
H24 H 0.5233 0.2160 0.2890 0.047 Uiso 1 1 calc R
C25 C 0.6636(6) 0.1927(3) 0.2201(3) 0.0433(14) Uani 1 1 d .
H25 H 0.6303 0.1540 0.1771 0.052 Uiso 1 1 calc R
C26 C 0.7803(5) 0.2242(3) 0.2316(3) 0.0421(13) Uani 1 1 d .
H26 H 0.8409 0.2110 0.1980 0.051 Uiso 1 1 calc R
C27 C 0.9624(4) 0.1574(3) 0.4189(3) 0.0250(9) Uani 1 1 d .
H27A H 0.9662 0.1526 0.4843 0.030 Uiso 1 1 calc R
H27B H 0.9951 0.1075 0.3995 0.030 Uiso 1 1 calc R
C28 C 1.0513(4) 0.2194(3) 0.4074(3) 0.0273(10) Uani 1 1 d .
C29 C 1.0919(4) 0.2758(3) 0.4722(3) 0.0293(10) Uani 1 1 d .
H29 H 1.0635 0.2736 0.5271 0.035 Uiso 1 1 calc R
C30 C 1.1723(4) 0.3352(3) 0.4599(3) 0.0299(10) Uani 1 1 d .
H30 H 1.1967 0.3729 0.5062 0.036 Uiso 1 1 calc R
C31 C 1.2174(4) 0.3408(3) 0.3824(3) 0.0383(12) Uani 1 1 d .
C32 C 1.1805(5) 0.2848(3) 0.3185(3) 0.0486(15) Uani 1 1 d .
H32 H 1.2115 0.2864 0.2646 0.058 Uiso 1 1 calc R
C33 C 1.0991(5) 0.2257(3) 0.3297(3) 0.0457(14) Uani 1 1 d .
H33 H 1.0753 0.1884 0.2830 0.055 Uiso 1 1 calc R
C34 C 1.3070(5) 0.4037(3) 0.3706(4) 0.0508(15) Uani 1 1 d .
H34A H 1.3217 0.4379 0.4236 0.076 Uiso 1 1 calc R
H34B H 1.2739 0.4352 0.3174 0.076 Uiso 1 1 calc R
H34C H 1.3841 0.3794 0.3632 0.076 Uiso 1 1 calc R
N1 N 0.7189(3) 0.1405(2) 0.4764(2) 0.0209(8) Uani 1 1 d .
N2 N 0.7681(3) 0.04268(19) 0.3326(2) 0.0201(7) Uani 1 1 d .
Cr1 Cr 0.77351(6) 0.16006(4) 0.35862(4) 0.02101(19) Uani 1 1 d .

loop_
_atom_site_aniso_label
_atom_site_aniso_U_11
_atom_site_aniso_U_22
_atom_site_aniso_U_33
_atom_site_aniso_U_23
_atom_site_aniso_U_13
_atom_site_aniso_U_12
C1 0.044(3) 0.032(3) 0.025(2) 0.007(2) 0.008(2) 0.005(2)
C2 0.024(2) 0.029(2) 0.018(2) 0.0029(18) 0.0016(18) -0.0046(19)
C3 0.030(2) 0.020(2) 0.021(2) 0.0060(18) 0.0007(18) 0.0026(19)
C4 0.021(2) 0.020(2) 0.023(2) 0.0021(18) -0.0023(17) 0.0000(18)
C5 0.057(3) 0.018(2) 0.026(3) 0.0026(19) -0.004(2) 0.001(2)
C6 0.028(2) 0.024(2) 0.017(2) 0.0055(18) 0.0085(18) 0.0072(19)
C7 0.032(2) 0.027(2) 0.018(2) 0.0044(18) 0.0061(18) 0.003(2)
C8 0.044(3) 0.028(3) 0.024(2) 0.0018(19) 0.010(2) 0.004(2)
C9 0.044(3) 0.039(3) 0.041(3) 0.006(2) 0.022(2) 0.015(2)
C10 0.033(3) 0.040(3) 0.041(3) 0.011(2) 0.018(2) 0.011(2)
C11 0.031(2) 0.029(2) 0.030(2) 0.009(2) 0.010(2) 0.002(2)
C12 0.038(3) 0.031(3) 0.026(2) -0.006(2) 0.001(2) 0.001(2)
C13 0.031(3) 0.040(3) 0.055(3) 0.002(3) 0.010(2) -0.002(2)
C14 0.028(2) 0.013(2) 0.018(2) 0.0022(16) -0.0036(18) 0.0038(17)
C15 0.034(3) 0.018(2) 0.026(2) -0.0001(18) 0.004(2) 0.0048(19)
C16 0.057(3) 0.019(2) 0.026(3) -0.0019(19) 0.011(2) 0.005(2)
C17 0.065(4) 0.022(2) 0.018(2) -0.0025(19) -0.002(2) 0.003(2)
C18 0.045(3) 0.025(3) 0.028(3) 0.003(2) -0.015(2) -0.001(2)
C19 0.032(2) 0.019(2) 0.030(3) 0.0053(19) -0.003(2) 0.0001(19)
C20 0.036(3) 0.040(3) 0.038(3) -0.008(2) 0.014(2) 0.001(2)
C21 0.031(3) 0.052(3) 0.043(3) -0.004(3) 0.002(2) -0.011(2)
C22 0.057(3) 0.022(2) 0.033(3) 0.013(2) -0.003(2) -0.006(2)
C23 0.057(3) 0.021(2) 0.024(2) 0.0036(19) 0.001(2) 0.013(2)
C24 0.046(3) 0.034(3) 0.035(3) 0.013(2) 0.001(2) 0.007(2)
C25 0.082(4) 0.021(2) 0.020(2) 0.004(2) -0.006(3) 0.005(3)
C26 0.071(4) 0.037(3) 0.023(3) 0.016(2) 0.023(3) 0.014(3)
C27 0.023(2) 0.026(2) 0.025(2) -0.0023(19) 0.0026(17) -0.001(2)
C28 0.025(2) 0.028(2) 0.028(2) 0.0012(19) 0.0010(19) 0.0004(19)
C29 0.028(2) 0.030(3) 0.030(3) -0.001(2) 0.006(2) 0.000(2)
C30 0.024(2) 0.028(2) 0.035(3) -0.002(2) -0.0036(19) -0.003(2)
C31 0.039(3) 0.040(3) 0.033(3) 0.010(2) -0.001(2) -0.011(2)
C32 0.056(3) 0.060(4) 0.032(3) 0.002(3) 0.015(3) -0.024(3)
C33 0.055(3) 0.050(3) 0.033(3) -0.008(2) 0.013(3) -0.024(3)
C34 0.053(3) 0.056(4) 0.043(3) 0.012(3) 0.005(3) -0.017(3)
N1 0.0232(18) 0.0231(19) 0.0163(17) 0.0022(14) 0.0039(14) 0.0027(15)
N2 0.0205(18) 0.0172(17) 0.0215(19) 0.0010(14) 0.0012(15) 0.0002(14)
Cr1 0.0288(4) 0.0174(3) 0.0166(3) 0.0010(3) 0.0037(3) 0.0010(3)

loop_
_atom_type_symbol
_atom_type_description
_atom_type_scat_dispersion_real
_atom_type_scat_dispersion_imag
_atom_type_scat_source
C C 0.0033 0.0016 'International Tables Vol C Tables 4.2.6.8 and 6.1.1.4'
H H 0.0000 0.0000 'International Tables Vol C Tables 4.2.6.8 and 6.1.1.4'
N N 0.0061 0.0033 'International Tables Vol C Tables 4.2.6.8 and 6.1.1.4'
Cr Cr 0.3209 0.6236 'International Tables Vol C Tables 4.2.6.8 and 6.1.1.4'

loop_
_geom_angle_atom_site_label_1
_geom_angle_atom_site_label_2
_geom_angle_atom_site_label_3
_geom_angle
C2 C1 H1A 109.5
C2 C1 H1B 109.5
H1A C1 H1B 109.5
C2 C1 H1C 109.5
H1A C1 H1C 109.5
H1B C1 H1C 109.5
N1 C2 C3 123.6(4)
N1 C2 C1 119.1(4)
C3 C2 C1 117.2(4)
C4 C3 C2 127.7(4)
C4 C3 H3 116.2
C2 C3 H3 116.2
N2 C4 C3 123.4(4)
N2 C4 C5 120.1(4)
C3 C4 C5 116.5(4)
C4 C5 H5A 109.5
C4 C5 H5B 109.5
H5A C5 H5B 109.5
C4 C5 H5C 109.5
H5A C5 H5C 109.5
H5B C5 H5C 109.5
C7 C6 C11 120.3(4)
C7 C6 N1 121.1(4)
C11 C6 N1 118.6(4)
C6 C7 C8 119.0(4)
C6 C7 C12 120.7(4)
C8 C7 C12 120.3(4)
C9 C8 C7 120.8(5)
C9 C8 H8 119.6
C7 C8 H8 119.6
C8 C9 C10 120.6(4)
C8 C9 H9 119.7
C10 C9 H9 119.7
C9 C10 C11 120.8(4)
C9 C10 H10 119.6
C11 C10 H10 119.6
C10 C11 C6 118.4(4)
C10 C11 C13 119.9(4)
C6 C11 C13 121.6(4)
C7 C12 H12A 109.5
C7 C12 H12B 109.5
H12A C12 H12B 109.5
C7 C12 H12C 109.5
H12A C12 H12C 109.5
H12B C12 H12C 109.5
C11 C13 H13A 109.5
C11 C13 H13B 109.5
H13A C13 H13B 109.5
C11 C13 H13C 109.5
H13A C13 H13C 109.5
H13B C13 H13C 109.5
C15 C14 C19 120.6(4)
C15 C14 N2 120.2(4)
C19 C14 N2 119.1(4)
C16 C15 C14 118.5(4)
C16 C15 C20 119.7(4)
C14 C15 C20 121.8(4)
C17 C16 C15 121.1(4)
C17 C16 H16 119.5
C15 C16 H16 119.5
C18 C17 C16 119.9(4)
C18 C17 H17 120.1
C16 C17 H17 120.1
C17 C18 C19 121.2(5)
C17 C18 H18 119.4
C19 C18 H18 119.4
C18 C19 C14 118.7(4)
C18 C19 C21 120.0(4)
C14 C19 C21 121.3(4)
C15 C20 H20A 109.5
C15 C20 H20B 109.5
H20A C20 H20B 109.5
C15 C20 H20C 109.5
H20A C20 H20C 109.5
H20B C20 H20C 109.5
C19 C21 H21A 109.5
C19 C21 H21B 109.5
H21A C21 H21B 109.5
C19 C21 H21C 109.5
H21A C21 H21C 109.5
H21B C21 H21C 109.5
C23 C22 C26 106.4(5)
C23 C22 Cr1 74.1(3)
C26 C22 Cr1 71.6(3)
C23 C22 H22 126.8
C26 C22 H22 126.8
Cr1 C22 H22 119.5
C24 C23 C22 109.3(4)
C24 C23 Cr1 74.1(3)
C22 C23 Cr1 70.1(3)
C24 C23 H23 125.4
C22 C23 H23 125.4
Cr1 C23 H23 122.1
C23 C24 C25 108.2(5)
C23 C24 Cr1 71.2(3)
C25 C24 Cr1 71.5(3)
C23 C24 H24 125.9
C25 C24 H24 125.9
Cr1 C24 H24 123.0
C24 C25 C26 108.2(5)
C24 C25 Cr1 73.6(3)
C26 C25 Cr1 69.8(3)
C24 C25 H25 125.9
C26 C25 H25 125.9
Cr1 C25 H25 122.3
C25 C26 C22 107.9(5)
C25 C26 Cr1 74.5(3)
C22 C26 Cr1 71.5(3)
C25 C26 H26 126.1
C22 C26 H26 126.1
Cr1 C26 H26 119.8
C28 C27 Cr1 124.3(3)
C28 C27 H27A 106.3
Cr1 C27 H27A 106.3
C28 C27 H27B 106.3
Cr1 C27 H27B 106.3
H27A C27 H27B 106.4
C29 C28 C33 115.1(4)
C29 C28 C27 122.7(4)
C33 C28 C27 122.1(4)
C28 C29 C30 122.6(4)
C28 C29 H29 118.7
C30 C29 H29 118.7
C31 C30 C29 121.3(4)
C31 C30 H30 119.3
C29 C30 H30 119.3
C32 C31 C30 117.0(4)
C32 C31 C34 121.9(5)
C30 C31 C34 121.1(5)
C31 C32 C33 122.1(5)
C31 C32 H32 119.0
C33 C32 H32 119.0
C32 C33 C28 121.9(5)
C32 C33 H33 119.1
C28 C33 H33 119.1
C31 C34 H34A 109.5
C31 C34 H34B 109.5
H34A C34 H34B 109.5
C31 C34 H34C 109.5
H34A C34 H34C 109.5
H34B C34 H34C 109.5
C2 N1 C6 118.3(3)
C2 N1 Cr1 120.9(3)
C6 N1 Cr1 120.7(3)
C4 N2 C14 117.6(3)
C4 N2 Cr1 121.2(3)
C14 N2 Cr1 121.2(2)
N1 Cr1 N2 90.49(13)
N1 Cr1 C27 93.30(15)
N2 Cr1 C27 93.01(15)
N1 Cr1 C22 123.88(17)
N2 Cr1 C22 145.03(16)
C27 Cr1 C22 91.31(18)
N1 Cr1 C26 155.62(16)
N2 Cr1 C26 108.38(16)
C27 Cr1 C26 100.76(19)
C22 Cr1 C26 36.92(18)
N1 Cr1 C23 96.24(15)
N2 Cr1 C23 147.91(16)
C27 Cr1 C23 117.75(18)
C22 Cr1 C23 35.80(18)
C26 Cr1 C23 59.59(18)
N1 Cr1 C25 130.78(18)
N2 Cr1 C25 93.89(15)
C27 Cr1 C25 135.23(19)
C22 Cr1 C25 60.05(18)
C26 Cr1 C25 35.68(19)
C23 Cr1 C25 58.40(17)
N1 Cr1 C24 99.83(16)
N2 Cr1 C24 113.18(16)
C27 Cr1 C24 150.35(18)
C22 Cr1 C24 59.32(19)
C26 Cr1 C24 58.99(19)
C23 Cr1 C24 34.75(17)
C25 Cr1 C24 34.83(18)

loop_
_geom_bond_atom_site_label_1
_geom_bond_atom_site_label_2
_geom_bond_distance
C1 C2 1.512(6)
C1 H1A 0.9800
C1 H1B 0.9800
C1 H1C 0.9800
C2 N1 1.326(5)
C2 C3 1.395(6)
C3 C4 1.389(6)
C3 H3 0.9500
C4 N2 1.335(5)
C4 C5 1.503(6)
C5 H5A 0.9800
C5 H5B 0.9800
C5 H5C 0.9800
C6 C7 1.389(6)
C6 C11 1.415(6)
C6 N1 1.433(5)
C7 C8 1.395(6)
C7 C12 1.491(6)
C8 C9 1.366(7)
C8 H8 0.9500
C9 C10 1.372(7)
C9 H9 0.9500
C10 C11 1.388(6)
C10 H10 0.9500
C11 C13 1.488(7)
C12 H12A 0.9800
C12 H12B 0.9800
C12 H12C 0.9800
C13 H13A 0.9800
C13 H13B 0.9800
C13 H13C 0.9800
C14 C15 1.391(6)
C14 C19 1.393(6)
C14 N2 1.445(5)
C15 C16 1.385(6)
C15 C20 1.500(6)
C16 C17 1.376(7)
C16 H16 0.9500
C17 C18 1.360(7)
C17 H17 0.9500
C18 C19 1.386(6)
C18 H18 0.9500
C19 C21 1.503(6)
C20 H20A 0.9800
C20 H20B 0.9800
C20 H20C 0.9800
C21 H21A 0.9800
C21 H21B 0.9800
C21 H21C 0.9800
C22 C23 1.388(7)
C22 C26 1.413(7)
C22 Cr1 2.232(4)
C22 H22 0.9500
C23 C24 1.374(7)
C23 Cr1 2.282(4)
C23 H23 0.9500
C24 C25 1.380(7)
C24 Cr1 2.318(5)
C24 H24 0.9500
C25 C26 1.387(8)
C25 Cr1 2.292(5)
C25 H25 0.9500
C26 Cr1 2.232(4)
C26 H26 0.9500
C27 C28 1.479(6)
C27 Cr1 2.131(4)
C27 H27A 0.9900
C27 H27B 0.9900
C28 C29 1.386(6)
C28 C33 1.392(6)
C29 C30 1.388(6)
C29 H29 0.9500
C30 C31 1.373(6)
C30 H30 0.9500
C31 C32 1.366(7)
C31 C34 1.498(7)
C32 C33 1.387(7)
C32 H32 0.9500
C33 H33 0.9500
C34 H34A 0.9800
C34 H34B 0.9800
C34 H34C 0.9800
N1 Cr1 2.029(3)
N2 Cr1 2.031(3)

loop_
_geom_torsion_atom_site_label_1
_geom_torsion_atom_site_label_2
_geom_torsion_atom_site_label_3
_geom_torsion_atom_site_label_4
_geom_torsion
N1 C2 C3 C4 -16.7(7)
C1 C2 C3 C4 160.7(4)
C2 C3 C4 N2 18.5(7)
C2 C3 C4 C5 -158.3(4)
C11 C6 C7 C8 -3.4(6)
N1 C6 C7 C8 175.4(4)
C11 C6 C7 C12 179.3(4)
N1 C6 C7 C12 -1.8(6)
C6 C7 C8 C9 2.2(6)
C12 C7 C8 C9 179.5(4)
C7 C8 C9 C10 -0.1(7)
C8 C9 C10 C11 -0.8(7)
C9 C10 C11 C6 -0.4(7)
C9 C10 C11 C13 -180.0(4)
C7 C6 C11 C10 2.5(6)
N1 C6 C11 C10 -176.3(4)
C7 C6 C11 C13 -177.9(4)
N1 C6 C11 C13 3.2(6)
C19 C14 C15 C16 2.7(6)
N2 C14 C15 C16 -175.8(4)
C19 C14 C15 C20 -176.1(4)
N2 C14 C15 C20 5.3(6)
C14 C15 C16 C17 -1.2(6)
C20 C15 C16 C17 177.6(4)
C15 C16 C17 C18 -0.2(7)
C16 C17 C18 C19 0.3(7)
C17 C18 C19 C14 1.2(7)
C17 C18 C19 C21 -179.0(4)
C15 C14 C19 C18 -2.7(6)
N2 C14 C19 C18 175.9(4)
C15 C14 C19 C21 177.5(4)
N2 C14 C19 C21 -4.0(6)
C26 C22 C23 C24 0.6(5)
Cr1 C22 C23 C24 -64.2(3)
C26 C22 C23 Cr1 64.7(3)
C22 C23 C24 C25 -0.6(5)
Cr1 C23 C24 C25 -62.3(3)
C22 C23 C24 Cr1 61.7(3)
C23 C24 C25 C26 0.5(5)
Cr1 C24 C25 C26 -61.6(3)
C23 C24 C25 Cr1 62.1(3)
C24 C25 C26 C22 -0.1(5)
Cr1 C25 C26 C22 -64.2(3)
C24 C25 C26 Cr1 64.1(3)
C23 C22 C26 C25 -0.3(5)
Cr1 C22 C26 C25 66.2(3)
C23 C22 C26 Cr1 -66.4(3)
Cr1 C27 C28 C29 102.2(5)
Cr1 C27 C28 C33 -77.0(5)
C33 C28 C29 C30 1.3(7)
C27 C28 C29 C30 -178.0(4)
C28 C29 C30 C31 -0.7(7)
C29 C30 C31 C32 -0.6(7)
C29 C30 C31 C34 -178.2(5)
C30 C31 C32 C33 1.4(8)
C34 C31 C32 C33 178.9(5)
C31 C32 C33 C28 -0.8(9)
C29 C28 C33 C32 -0.6(8)
C27 C28 C33 C32 178.7(5)
C3 C2 N1 C6 165.6(4)
C1 C2 N1 C6 -11.7(6)
C3 C2 N1 Cr1 -16.1(6)
C1 C2 N1 Cr1 166.5(3)
C7 C6 N1 C2 98.6(5)
C11 C6 N1 C2 -82.5(5)
C7 C6 N1 Cr1 -79.6(4)
C11 C6 N1 Cr1 99.2(4)
C3 C4 N2 C14 -169.5(4)
C5 C4 N2 C14 7.2(6)
C3 C4 N2 Cr1 12.8(5)
C5 C4 N2 Cr1 -170.5(3)
C15 C14 N2 C4 -93.5(5)
C19 C14 N2 C4 87.9(5)
C15 C14 N2 Cr1 84.2(4)
C19 C14 N2 Cr1 -94.3(4)
C2 N1 Cr1 N2 32.9(3)
C6 N1 Cr1 N2 -148.9(3)
C2 N1 Cr1 C27 -60.2(3)
C6 N1 Cr1 C27 118.1(3)
C2 N1 Cr1 C22 -154.0(3)
C6 N1 Cr1 C22 24.2(4)
C2 N1 Cr1 C26 174.4(4)
C6 N1 Cr1 C26 -7.4(6)
C2 N1 Cr1 C23 -178.6(3)
C6 N1 Cr1 C23 -0.3(3)
C2 N1 Cr1 C25 128.4(3)
C6 N1 Cr1 C25 -53.3(4)
C2 N1 Cr1 C24 146.5(3)
C6 N1 Cr1 C24 -35.3(3)
C4 N2 Cr1 N1 -31.3(3)
C14 N2 Cr1 N1 151.1(3)
C4 N2 Cr1 C27 62.1(3)
C14 N2 Cr1 C27 -115.6(3)
C4 N2 Cr1 C22 158.7(3)
C14 N2 Cr1 C22 -19.0(5)
C4 N2 Cr1 C26 164.4(3)
C14 N2 Cr1 C26 -13.2(3)
C4 N2 Cr1 C23 -133.9(3)
C14 N2 Cr1 C23 48.5(4)
C4 N2 Cr1 C25 -162.2(3)
C14 N2 Cr1 C25 20.1(3)
C4 N2 Cr1 C24 -132.2(3)
C14 N2 Cr1 C24 50.1(3)
C28 C27 Cr1 N1 -128.4(4)
C28 C27 Cr1 N2 140.9(4)
C28 C27 Cr1 C22 -4.3(4)
C28 C27 Cr1 C26 31.6(4)
C28 C27 Cr1 C23 -29.6(4)
C28 C27 Cr1 C25 42.3(5)
C28 C27 Cr1 C24 -11.8(6)
C23 C22 Cr1 N1 -45.0(3)
C26 C22 Cr1 N1 -158.9(3)
C23 C22 Cr1 N2 123.0(3)
C26 C22 Cr1 N2 9.1(5)
C23 C22 Cr1 C27 -139.8(3)
C26 C22 Cr1 C27 106.3(3)
C23 C22 Cr1 C26 113.9(4)
C26 C22 Cr1 C23 -113.9(4)
C23 C22 Cr1 C25 76.4(3)
C26 C22 Cr1 C25 -37.5(3)
C23 C22 Cr1 C24 35.9(3)
C26 C22 Cr1 C24 -78.0(3)
C25 C26 Cr1 N1 -68.9(6)
C22 C26 Cr1 N1 46.5(6)
C25 C26 Cr1 N2 70.1(3)
C22 C26 Cr1 N2 -174.5(3)
C25 C26 Cr1 C27 167.0(3)
C22 C26 Cr1 C27 -77.6(3)
C25 C26 Cr1 C22 -115.4(5)
C25 C26 Cr1 C23 -77.0(3)
C22 C26 Cr1 C23 38.3(3)
C22 C26 Cr1 C25 115.4(5)
C25 C26 Cr1 C24 -36.4(3)
C22 C26 Cr1 C24 79.0(3)
C24 C23 Cr1 N1 -98.3(3)
C22 C23 Cr1 N1 143.8(3)
C24 C23 Cr1 N2 2.7(5)
C22 C23 Cr1 N2 -115.2(4)
C24 C23 Cr1 C27 164.7(3)
C22 C23 Cr1 C27 46.8(3)
C24 C23 Cr1 C22 117.9(4)
C24 C23 Cr1 C26 78.4(3)
C22 C23 Cr1 C26 -39.6(3)
C24 C23 Cr1 C25 36.5(3)
C22 C23 Cr1 C25 -81.4(3)
C22 C23 Cr1 C24 -117.9(4)
C24 C25 Cr1 N1 32.4(4)
C26 C25 Cr1 N1 149.4(3)
C24 C25 Cr1 N2 126.4(3)
C26 C25 Cr1 N2 -116.6(3)
C24 C25 Cr1 C27 -135.4(3)
C26 C25 Cr1 C27 -18.3(4)
C24 C25 Cr1 C22 -78.3(3)
C26 C25 Cr1 C22 38.8(3)
C24 C25 Cr1 C26 -117.1(4)
C24 C25 Cr1 C23 -36.4(3)
C26 C25 Cr1 C23 80.7(3)
C26 C25 Cr1 C24 117.1(4)
C23 C24 Cr1 N1 86.8(3)
C25 C24 Cr1 N1 -155.7(3)
C23 C24 Cr1 N2 -178.4(3)
C25 C24 Cr1 N2 -60.9(3)
C23 C24 Cr1 C27 -28.2(5)
C25 C24 Cr1 C27 89.3(4)
C23 C24 Cr1 C22 -36.9(3)
C25 C24 Cr1 C22 80.6(3)
C23 C24 Cr1 C26 -80.2(3)
C25 C24 Cr1 C26 37.3(3)
C25 C24 Cr1 C23 117.5(4)
C23 C24 Cr1 C25 -117.5(4)
